data_1503863
loop_
_publ_author_name
'Medimagh, Raouf'
'Marque, Sylvain'
'Prim, Damien'
'Marrot, J\'er\^ome'
'Chatti, Saber'

_publ_section_title
;
 Concise synthesis of tricyclic isoindolinones via one-pot cascade
 multicomponent sequences.
;
_journal_issue 8
_journal_name_full 'Organic letters'
_journal_page_first 1817
_journal_page_last 1820
_journal_paper_doi 10.1021/ol9003965
_journal_volume 11
_journal_year 2009
_chemical_absolute_configuration rm
_chemical_formula_sum 'C23 H24 N2 O5'
_chemical_formula_weight 408.44
_chemical_name_systematic
; 
 ? 
;
_space_group_IT_number 19
_symmetry_cell_setting orthorhombic
_symmetry_space_group_name_Hall 'P 2ac 2ab'
_symmetry_space_group_name_H-M 'P 21 21 21'
_atom_sites_solution_hydrogens geom
_atom_sites_solution_primary direct
_atom_sites_solution_secondary difmap
_audit_creation_method SHELXL-97
_cell_angle_alpha 90.00
_cell_angle_beta 90.00
_cell_angle_gamma 90.00
_cell_formula_units_Z 4
_cell_length_a 8.7153(7)
_cell_length_b 9.8625(9)
_cell_length_c 24.055(2)
_cell_measurement_reflns_used 9816
_cell_measurement_temperature 100(2)
_cell_measurement_theta_max 27.00
_cell_measurement_theta_min 2.49
_cell_volume 2067.6(3)
_computing_cell_refinement 'Bruker APEX2'
_computing_data_collection 'Bruker APEX2'
_computing_data_reduction 'Bruker SAINT'
_computing_molecular_graphics 'Bruker SHELXTL'
_computing_publication_material 'Bruker SHELXTL'
_computing_structure_refinement 'SHELXL-97 (Sheldrick, 1997)'
_computing_structure_solution 'SHELXS-97 (Sheldrick, 1990)'
_diffrn_ambient_temperature 100(2)
_diffrn_detector_area_resol_mean 512x512
_diffrn_measured_fraction_theta_full 0.992
_diffrn_measured_fraction_theta_max 0.992
_diffrn_measurement_device_type 'CCD area detector'
_diffrn_measurement_method 'phi and omega scans'
_diffrn_radiation_monochromator graphite
_diffrn_radiation_source 'fine-focus sealed tube'
_diffrn_radiation_type MoK\a
_diffrn_radiation_wavelength 0.71073
_diffrn_reflns_av_R_equivalents 0.0519
_diffrn_reflns_av_sigmaI/netI 0.0352
_diffrn_reflns_limit_h_max 12
_diffrn_reflns_limit_h_min -12
_diffrn_reflns_limit_k_max 13
_diffrn_reflns_limit_k_min -13
_diffrn_reflns_limit_l_max 33
_diffrn_reflns_limit_l_min -33
_diffrn_reflns_number 36210
_diffrn_reflns_theta_full 30.05
_diffrn_reflns_theta_max 30.05
_diffrn_reflns_theta_min 1.69
_exptl_absorpt_coefficient_mu 0.093
_exptl_absorpt_correction_T_max 0.9908
_exptl_absorpt_correction_T_min 0.9681
_exptl_absorpt_correction_type multi-scan
_exptl_absorpt_process_details 'SADABS (Sheldrick, V2.10)'
_exptl_crystal_colour yellow
_exptl_crystal_density_diffrn 1.312
_exptl_crystal_density_method 'not measured'
_exptl_crystal_description parallelepiped
_exptl_crystal_F_000 864
_exptl_crystal_size_max 0.35
_exptl_crystal_size_mid 0.22
_exptl_crystal_size_min 0.10
_refine_diff_density_max 0.214
_refine_diff_density_min -0.240
_refine_diff_density_rms 0.051
_refine_ls_abs_structure_details 'Flack H D (1983), Acta Cryst. A39, 876-881'
_refine_ls_abs_structure_Flack 0(10)
_refine_ls_extinction_method none
_refine_ls_goodness_of_fit_ref 1.072
_refine_ls_hydrogen_treatment constr
_refine_ls_matrix_type full
_refine_ls_number_parameters 297
_refine_ls_number_reflns 3404
_refine_ls_number_restraints 0
_refine_ls_restrained_S_all 1.072
_refine_ls_R_factor_all 0.0702
_refine_ls_R_factor_gt 0.0399
_refine_ls_shift/su_max 0.000
_refine_ls_shift/su_mean 0.000
_refine_ls_structure_factor_coef Fsqd
_refine_ls_weighting_details 'calc w=1/[\s^2^(Fo^2^)+(0.0727P)^2^+0.2030P] where P=(Fo^2^+2Fc^2^)/3'
_refine_ls_weighting_scheme calc
_refine_ls_wR_factor_gt 0.1060
_refine_ls_wR_factor_ref 0.1295
_reflns_number_gt 2497
_reflns_number_total 3404
_reflns_threshold_expression >2sigma(I)
_cod_data_source_file ol9003965_si_001.cif
_cod_data_source_block 1
_cod_depositor_comments
;
The following automatic conversions were performed:

'_symmetry_cell_setting' value 'Orthorhombic' changed to
'orthorhombic' according to
/home/saulius/struct/CIF-dictionaries/cif_core.dic dictionary named
'cif_core.dic' version 2.4.2 from 2011-04-26.

Automatic conversion script
Id: cif_fix_values 1715 2011-07-08 13:25:40Z adriana 
;
_cod_original_cell_volume 2067.7(3)
_cod_original_sg_symbol_H-M P2(1)2(1)2(1)
_cod_database_code 1503863

loop_
_symmetry_equiv_pos_as_xyz
'x, y, z'
'-x+1/2, -y, z+1/2'
'-x, y+1/2, -z+1/2'
'x+1/2, -y+1/2, -z'

loop_
_atom_site_label
_atom_site_type_symbol
_atom_site_fract_x
_atom_site_fract_y
_atom_site_fract_z
_atom_site_U_iso_or_equiv
_atom_site_adp_type
_atom_site_occupancy
_atom_site_symmetry_multiplicity
_atom_site_calc_flag
_atom_site_refinement_flags
_atom_site_disorder_assembly
_atom_site_disorder_group
C1 C 0.4720(3) 0.0451(3) -0.05543(10) 0.0404(6) Uani 1 1 d . . .
H1A H 0.5692 0.0829 -0.0701 0.049 Uiso 1 1 calc R . .
H1B H 0.3861 0.1001 -0.0701 0.049 Uiso 1 1 calc R . .
C2 C 0.4546(4) -0.1007(3) -0.07394(12) 0.0520(8) Uani 1 1 d . . .
H2A H 0.3563 -0.1374 -0.0598 0.062 Uiso 1 1 calc R . .
H2B H 0.4522 -0.1047 -0.1151 0.062 Uiso 1 1 calc R . .
O3 O 0.5783(3) -0.1815(2) -0.05374(9) 0.0618(6) Uani 1 1 d . . .
C4 C 0.5823(4) -0.1759(3) 0.00581(14) 0.0570(8) Uani 1 1 d . . .
H4A H 0.6689 -0.2316 0.0195 0.068 Uiso 1 1 calc R . .
H4B H 0.4862 -0.2148 0.0209 0.068 Uiso 1 1 calc R . .
C5 C 0.6004(3) -0.0322(3) 0.02667(12) 0.0437(6) Uani 1 1 d . . .
H5A H 0.6006 -0.0314 0.0678 0.052 Uiso 1 1 calc R . .
H5B H 0.6991 0.0058 0.0136 0.052 Uiso 1 1 calc R . .
N6 N 0.4727(2) 0.0507(2) 0.00580(8) 0.0318(4) Uani 1 1 d . . .
C7 C 0.4682(2) 0.1838(3) 0.02915(8) 0.0293(5) Uani 1 1 d . . .
C8 C 0.5256(3) 0.2977(3) 0.00122(9) 0.0334(5) Uani 1 1 d . . .
H8 H 0.5692 0.2861 -0.0347 0.040 Uiso 1 1 calc R . .
C9 C 0.5210(3) 0.4278(3) 0.02430(9) 0.0327(5) Uani 1 1 d . . .
H9 H 0.5596 0.5038 0.0044 0.039 Uiso 1 1 calc R . .
C10 C 0.4588(2) 0.4429(3) 0.07691(8) 0.0290(5) Uani 1 1 d . . .
C11 C 0.3993(2) 0.3304(3) 0.10464(8) 0.0276(5) Uani 1 1 d . . .
C12 C 0.4022(2) 0.2006(2) 0.08244(9) 0.0275(5) Uani 1 1 d . . .
C13 C 0.3469(2) 0.3747(3) 0.16103(9) 0.0286(5) Uani 1 1 d . . .
N14 N 0.3578(2) 0.5142(2) 0.16166(7) 0.0284(4) Uani 1 1 d . B .
C15 C 0.4385(3) 0.5667(3) 0.11268(9) 0.0303(5) Uani 1 1 d . . .
H15 H 0.3773 0.6382 0.0933 0.036 Uiso 1 1 calc R . .
O16 O 0.57839(18) 0.61940(19) 0.13404(7) 0.0334(4) Uani 1 1 d . . .
C17 C 0.5330(3) 0.6843(3) 0.18529(9) 0.0349(5) Uani 1 1 d . B .
H17A H 0.4898 0.7753 0.1779 0.042 Uiso 1 1 calc R . .
H17B H 0.6220 0.6940 0.2106 0.042 Uiso 1 1 calc R . .
C18 C 0.4093(3) 0.5896(3) 0.21138(9) 0.0330(5) Uani 1 1 d . . .
H18 H 0.4564 0.5270 0.2393 0.040 Uiso 1 1 calc R A 1
C19 C 0.2764(2) 0.6796(3) 0.23937(8) 0.0301(12) Uani 0.587(5) 1 d PG B 1
C20 C 0.1231(2) 0.6494(3) 0.22943(9) 0.0312(12) Uani 0.587(5) 1 d PG B 1
H20 H 0.0966 0.5771 0.2051 0.037 Uiso 0.587(5) 1 calc PR B 1
C21 C 0.0084(2) 0.7249(3) 0.25501(10) 0.0324(12) Uani 0.587(5) 1 d PG B 1
H21 H -0.0964 0.7043 0.2482 0.039 Uiso 0.587(5) 1 calc PR B 1
C22 C 0.0471(3) 0.8307(3) 0.29054(12) 0.0445(15) Uani 0.587(5) 1 d PG B 1
H22 H -0.0312 0.8823 0.3080 0.053 Uiso 0.587(5) 1 calc PR B 1
C23 C 0.2005(3) 0.8609(3) 0.30049(16) 0.0515(16) Uani 0.587(5) 1 d PG B 1
H23 H 0.2269 0.9332 0.3248 0.062 Uiso 0.587(5) 1 calc PR B 1
C24 C 0.3151(2) 0.7854(4) 0.27491(14) 0.0430(14) Uani 0.587(5) 1 d PG B 1
H24 H 0.4199 0.8060 0.2817 0.052 Uiso 0.587(5) 1 calc PR B 1
C19' C 0.2929(2) 0.6493(3) 0.24340(9) 0.0250(16) Uani 0.413(5) 1 d PG B 2
C20' C 0.1496(3) 0.6813(3) 0.22167(7) 0.0277(16) Uani 0.413(5) 1 d PG B 2
H20' H 0.1232 0.6534 0.1851 0.033 Uiso 0.413(5) 1 calc PR B 2
C21' C 0.0450(2) 0.7543(3) 0.25344(9) 0.0300(17) Uani 0.413(5) 1 d PG B 2
H21' H -0.0529 0.7762 0.2386 0.036 Uiso 0.413(5) 1 calc PR B 2
C22' C 0.0837(2) 0.7951(3) 0.30694(10) 0.0349(17) Uani 0.413(5) 1 d PG B 2
H22' H 0.0122 0.8450 0.3287 0.042 Uiso 0.413(5) 1 calc PR B 2
C23' C 0.2270(3) 0.7630(5) 0.32867(9) 0.045(2) Uani 0.413(5) 1 d PG B 2
H23' H 0.2534 0.7909 0.3652 0.054 Uiso 0.413(5) 1 calc PR B 2
C24' C 0.3315(2) 0.6901(5) 0.29690(10) 0.0380(18) Uani 0.413(5) 1 d PG B 2
H24' H 0.4295 0.6682 0.3118 0.046 Uiso 0.413(5) 1 calc PR B 2
C25 C 0.3384(3) 0.0812(3) 0.11445(9) 0.0309(5) Uani 1 1 d . . .
O26 O 0.4146(2) 0.0031(2) 0.14063(9) 0.0559(6) Uani 1 1 d . . .
O27 O 0.18600(18) 0.07544(17) 0.11020(6) 0.0298(4) Uani 1 1 d . . .
C28 C 0.1129(3) -0.0331(3) 0.14248(10) 0.0415(6) Uani 1 1 d . . .
H28A H 0.1293 -0.0181 0.1827 0.050 Uiso 1 1 calc R . .
H28B H 0.1576 -0.1220 0.1323 0.050 Uiso 1 1 calc R . .
C29 C -0.0547(4) -0.0311(4) 0.12945(13) 0.0637(10) Uani 1 1 d . . .
H29A H -0.0960 0.0595 0.1368 0.096 Uiso 1 1 calc R . .
H29B H -0.1079 -0.0976 0.1528 0.096 Uiso 1 1 calc R . .
H29C H -0.0702 -0.0540 0.0902 0.096 Uiso 1 1 calc R . .
O30 O 0.30614(19) 0.30297(19) 0.19969(6) 0.0363(4) Uani 1 1 d . . .

loop_
_atom_site_aniso_label
_atom_site_aniso_U_11
_atom_site_aniso_U_22
_atom_site_aniso_U_33
_atom_site_aniso_U_23
_atom_site_aniso_U_13
_atom_site_aniso_U_12
C1 0.0490(15) 0.0451(15) 0.0271(11) 0.0025(11) 0.0113(11) 0.0022(13)
C2 0.0624(19) 0.0557(18) 0.0380(13) -0.0017(13) 0.0133(14) -0.0005(16)
O3 0.0712(15) 0.0528(13) 0.0616(13) -0.0034(11) 0.0286(12) 0.0094(13)
C4 0.0603(19) 0.0490(17) 0.0617(18) 0.0076(16) 0.0069(16) 0.0177(16)
C5 0.0309(12) 0.0501(17) 0.0500(14) 0.0091(13) 0.0057(12) 0.0103(12)
N6 0.0278(9) 0.0418(12) 0.0259(8) 0.0055(9) 0.0055(8) 0.0036(9)
C7 0.0229(10) 0.0406(13) 0.0242(9) 0.0064(10) 0.0018(8) 0.0025(10)
C8 0.0304(11) 0.0473(15) 0.0226(9) 0.0085(11) 0.0055(9) -0.0005(11)
C9 0.0305(11) 0.0437(14) 0.0238(10) 0.0112(10) 0.0026(9) -0.0002(11)
C10 0.0225(9) 0.0420(14) 0.0226(9) 0.0081(10) -0.0015(8) 0.0009(10)
C11 0.0197(9) 0.0420(13) 0.0212(9) 0.0087(9) -0.0008(8) 0.0012(10)
C12 0.0196(9) 0.0399(13) 0.0229(9) 0.0101(9) 0.0000(8) 0.0020(10)
C13 0.0198(9) 0.0447(14) 0.0214(9) 0.0063(9) -0.0008(8) -0.0034(9)
N14 0.0245(9) 0.0405(12) 0.0203(8) 0.0043(8) 0.0011(7) -0.0023(8)
C15 0.0245(10) 0.0418(13) 0.0245(10) 0.0068(10) 0.0011(8) -0.0014(10)
O16 0.0241(7) 0.0455(10) 0.0305(8) 0.0036(7) 0.0023(6) -0.0028(7)
C17 0.0262(10) 0.0462(15) 0.0322(11) 0.0000(11) 0.0026(9) -0.0031(11)
C18 0.0269(10) 0.0487(15) 0.0233(10) 0.0035(10) -0.0041(8) -0.0052(11)
C19 0.030(3) 0.042(3) 0.018(2) 0.0009(19) 0.0067(18) 0.001(2)
C20 0.034(2) 0.037(3) 0.0230(19) 0.0041(19) 0.0010(17) -0.007(2)
C21 0.025(2) 0.038(3) 0.035(2) -0.005(2) 0.0060(15) -0.011(2)
C22 0.033(2) 0.055(3) 0.045(3) -0.016(3) 0.013(2) -0.005(2)
C23 0.038(2) 0.069(4) 0.048(3) -0.029(3) 0.013(2) -0.014(3)
C24 0.026(2) 0.060(4) 0.043(2) -0.016(3) 0.0035(18) -0.010(2)
C19' 0.021(3) 0.026(3) 0.028(4) 0.004(3) -0.004(3) -0.005(3)
C20' 0.029(3) 0.034(4) 0.019(3) 0.005(2) -0.004(2) 0.008(3)
C21' 0.022(3) 0.033(4) 0.034(4) 0.011(3) 0.000(2) -0.004(3)
C22' 0.028(3) 0.042(4) 0.035(3) -0.001(3) 0.002(3) 0.002(3)
C23' 0.029(3) 0.072(5) 0.035(3) -0.021(4) -0.001(2) 0.003(3)
C24' 0.022(3) 0.064(5) 0.028(3) -0.011(3) -0.001(2) 0.001(3)
C25 0.0268(10) 0.0403(14) 0.0257(10) 0.0093(10) 0.0044(8) 0.0059(10)
O26 0.0357(10) 0.0705(15) 0.0615(12) 0.0422(12) 0.0100(10) 0.0160(10)
O27 0.0267(7) 0.0384(9) 0.0242(7) 0.0057(7) 0.0001(6) -0.0050(7)
C28 0.0453(14) 0.0485(16) 0.0306(11) 0.0114(11) 0.0030(11) -0.0174(13)
C29 0.0496(17) 0.098(3) 0.0437(15) 0.0185(17) -0.0084(13) -0.0389(18)
O30 0.0337(8) 0.0516(11) 0.0235(7) 0.0073(8) 0.0013(7) -0.0125(8)

loop_
_atom_type_symbol
_atom_type_description
_atom_type_scat_dispersion_real
_atom_type_scat_dispersion_imag
_atom_type_scat_source
C C 0.0033 0.0000 'International Tables Vol C Tables 4.2.6.8 and 6.1.1.4'
H H 0.0000 0.0000 'International Tables Vol C Tables 4.2.6.8 and 6.1.1.4'
N N 0.0061 0.0000 'International Tables Vol C Tables 4.2.6.8 and 6.1.1.4'
O O 0.0106 0.0000 'International Tables Vol C Tables 4.2.6.8 and 6.1.1.4'

loop_
_geom_angle_atom_site_label_1
_geom_angle_atom_site_label_2
_geom_angle_atom_site_label_3
_geom_angle
N6 C1 C2 109.3(2)
N6 C1 H1A 109.8
C2 C1 H1A 109.8
N6 C1 H1B 109.8
C2 C1 H1B 109.8
H1A C1 H1B 108.3
O3 C2 C1 110.7(3)
O3 C2 H2A 109.5
C1 C2 H2A 109.5
O3 C2 H2B 109.5
C1 C2 H2B 109.5
H2A C2 H2B 108.1
C2 O3 C4 109.7(2)
O3 C4 C5 111.7(3)
O3 C4 H4A 109.3
C5 C4 H4A 109.3
O3 C4 H4B 109.3
C5 C4 H4B 109.3
H4A C4 H4B 107.9
N6 C5 C4 109.2(2)
N6 C5 H5A 109.8
C4 C5 H5A 109.8
N6 C5 H5B 109.8
C4 C5 H5B 109.8
H5A C5 H5B 108.3
C7 N6 C5 113.5(2)
C7 N6 C1 115.3(2)
C5 N6 C1 108.9(2)
C8 C7 C12 119.0(2)
C8 C7 N6 122.57(19)
C12 C7 N6 118.4(2)
C9 C8 C7 122.4(2)
C9 C8 H8 118.8
C7 C8 H8 118.8
C10 C9 C8 118.2(2)
C10 C9 H9 120.9
C8 C9 H9 120.9
C9 C10 C11 119.8(2)
C9 C10 C15 131.0(2)
C11 C10 C15 109.18(18)
C12 C11 C10 122.91(19)
C12 C11 C13 128.6(2)
C10 C11 C13 108.3(2)
C11 C12 C7 117.7(2)
C11 C12 C25 121.05(19)
C7 C12 C25 121.3(2)
O30 C13 N14 126.1(2)
O30 C13 C11 127.6(2)
N14 C13 C11 106.27(19)
C13 N14 C15 112.12(19)
C13 N14 C18 122.13(19)
C15 N14 C18 109.08(18)
O16 C15 N14 104.48(17)
O16 C15 C10 113.77(18)
N14 C15 C10 103.28(19)
O16 C15 H15 111.6
N14 C15 H15 111.6
C10 C15 H15 111.6
C15 O16 C17 103.66(16)
O16 C17 C18 105.52(19)
O16 C17 H17A 110.6
C18 C17 H17A 110.6
O16 C17 H17B 110.6
C18 C17 H17B 110.6
H17A C17 H17B 108.8
C19' C18 N14 115.85(19)
C19' C18 C17 118.0(2)
N14 C18 C17 100.69(17)
C19' C18 C19 10.7
N14 C18 C19 113.49(18)
C17 C18 C19 109.7(2)
C19' C18 H18 100.8
N14 C18 H18 110.9
C17 C18 H18 110.9
C19 C18 H18 110.9
C20 C19 C24 120.0
C20 C19 C18 120.14(15)
C24 C19 C18 119.83(15)
C19 C20 C21 120.0
C19 C20 H20 120.0
C21 C20 H20 120.0
C22 C21 C20 120.0
C22 C21 H21 120.0
C20 C21 H21 120.0
C21 C22 C23 120.0
C21 C22 H22 120.0
C23 C22 H22 120.0
C22 C23 C24 120.0
C22 C23 H23 120.0
C24 C23 H23 120.0
C23 C24 C19 120.0
C23 C24 H24 120.0
C19 C24 H24 120.0
C24' C19' C20' 120.0
C24' C19' C18 117.04(17)
C20' C19' C18 122.57(17)
C19' C20' C21' 120.0
C19' C20' H20' 120.0
C21' C20' H20' 120.0
C22' C21' C20' 120.0
C22' C21' H21' 120.0
C20' C21' H21' 120.0
C23' C22' C21' 120.0
C23' C22' H22' 120.0
C21' C22' H22' 120.0
C24' C23' C22' 120.0
C24' C23' H23' 120.0
C22' C23' H23' 120.0
C19' C24' C23' 120.0
C19' C24' H24' 120.0
C23' C24' H24' 120.0
O26 C25 O27 124.5(2)
O26 C25 C12 124.4(2)
O27 C25 C12 111.11(19)
C25 O27 C28 115.02(19)
O27 C28 C29 107.7(2)
O27 C28 H28A 110.2
C29 C28 H28A 110.2
O27 C28 H28B 110.2
C29 C28 H28B 110.2
H28A C28 H28B 108.5
C28 C29 H29A 109.5
C28 C29 H29B 109.5
H29A C29 H29B 109.5
C28 C29 H29C 109.5
H29A C29 H29C 109.5
H29B C29 H29C 109.5

loop_
_geom_bond_atom_site_label_1
_geom_bond_atom_site_label_2
_geom_bond_distance
C1 N6 1.474(3)
C1 C2 1.513(4)
C1 H1A 0.9900
C1 H1B 0.9900
C2 O3 1.426(4)
C2 H2A 0.9900
C2 H2B 0.9900
O3 C4 1.434(4)
C4 C5 1.512(4)
C4 H4A 0.9900
C4 H4B 0.9900
C5 N6 1.469(3)
C5 H5A 0.9900
C5 H5B 0.9900
N6 C7 1.428(3)
C7 C8 1.402(3)
C7 C12 1.415(3)
C8 C9 1.399(4)
C8 H8 0.9500
C9 C10 1.385(3)
C9 H9 0.9500
C10 C11 1.395(3)
C10 C15 1.504(3)
C11 C12 1.387(3)
C11 C13 1.497(3)
C12 C25 1.513(3)
C13 O30 1.221(3)
C13 N14 1.379(3)
N14 C15 1.467(3)
N14 C18 1.478(3)
C15 O16 1.421(3)
C15 H15 1.0000
O16 C17 1.444(3)
C17 C18 1.559(3)
C17 H17A 0.9900
C17 H17B 0.9900
C18 C19' 1.403(3)
C18 C19 1.607(3)
C18 H18 1.0000
C19 C20 1.3900
C19 C24 1.3900
C20 C21 1.3900
C20 H20 0.9500
C21 C22 1.3900
C21 H21 0.9500
C22 C23 1.3900
C22 H22 0.9500
C23 C24 1.3900
C23 H23 0.9500
C24 H24 0.9500
C19' C24' 1.3900
C19' C20' 1.3900
C20' C21' 1.3900
C20' H20' 0.9500
C21' C22' 1.3900
C21' H21' 0.9500
C22' C23' 1.3900
C22' H22' 0.9500
C23' C24' 1.3900
C23' H23' 0.9500
C24' H24' 0.9500
C25 O26 1.196(3)
C25 O27 1.334(3)
O27 C28 1.468(3)
C28 C29 1.494(4)
C28 H28A 0.9900
C28 H28B 0.9900
C29 H29A 0.9800
C29 H29B 0.9800
C29 H29C 0.9800
